data_7019681
loop_
_publ_author_name
'Roters, Steffi'
'Appelt, Christian'
'Westenberg, Hauke'
'Hepp, Alexander'
'Slootweg, J. Chris'
'Lammertsma, Koop'
'Uhl, Werner'

_publ_section_title
;
 Dimeric aluminum-phosphorus compounds as masked frustrated Lewis pairs
 for small molecule activation.
;
_journal_issue 30
_journal_name_full 'Dalton transactions (Cambridge, England : 2003)'
_journal_page_first 9033
_journal_page_last 9045
_journal_paper_doi 10.1039/c2dt30080j
_journal_volume 41
_journal_year 2012
_chemical_formula_sum 'C36 H60 Al2 P2'
_chemical_formula_weight 608.74
_chemical_name_systematic
;
?
;
_space_group_IT_number 14
_symmetry_cell_setting monoclinic
_symmetry_space_group_name_Hall '-P 2ybc'
_symmetry_space_group_name_H-M 'P 1 21/c 1'
_atom_sites_solution_hydrogens geom
_atom_sites_solution_primary direct
_atom_sites_solution_secondary difmap
_audit_creation_method SHELXL-97
_cell_angle_alpha 90.00
_cell_angle_beta 109.2750(10)
_cell_angle_gamma 90.00
_cell_formula_units_Z 2
_cell_length_a 10.22660(10)
_cell_length_b 19.4900(2)
_cell_length_c 9.66150(10)
_cell_measurement_reflns_used 6810
_cell_measurement_temperature 153(2)
_cell_measurement_theta_max 71.288
_cell_measurement_theta_min 4.5375
_cell_volume 1817.75(3)
_computing_cell_refinement 'Bruker SAINT+'
_computing_data_collection 'Bruker SMART'
_computing_data_reduction 'Bruker SHELXTL'
_computing_molecular_graphics 'Bruker SHELXTL'
_computing_publication_material 'Bruker SHELXTL'
_computing_structure_refinement 'SHELXL-97 (Sheldrick, 1997)'
_computing_structure_solution 'SHELXS-97 (Sheldrick, 1990)'
_diffrn_ambient_temperature 153(2)
_diffrn_measured_fraction_theta_full 0.980
_diffrn_measured_fraction_theta_max 0.980
_diffrn_measurement_device_type 'CCD area detector'
_diffrn_measurement_method 'omega scans'
_diffrn_radiation_monochromator graphite
_diffrn_radiation_source 'rotating anode'
_diffrn_radiation_type CuK\a
_diffrn_radiation_wavelength 1.54178
_diffrn_reflns_av_R_equivalents 0.0423
_diffrn_reflns_av_sigmaI/netI 0.0295
_diffrn_reflns_limit_h_max 12
_diffrn_reflns_limit_h_min -11
_diffrn_reflns_limit_k_max 21
_diffrn_reflns_limit_k_min -22
_diffrn_reflns_limit_l_max 11
_diffrn_reflns_limit_l_min -10
_diffrn_reflns_number 10480
_diffrn_reflns_theta_full 68.99
_diffrn_reflns_theta_max 68.99
_diffrn_reflns_theta_min 4.54
_exptl_absorpt_coefficient_mu 1.703
_exptl_absorpt_correction_T_max 0.8758
_exptl_absorpt_correction_T_min 0.7270
_exptl_absorpt_correction_type empirical
_exptl_absorpt_process_details SADABS
_exptl_crystal_colour colourless
_exptl_crystal_density_diffrn 1.112
_exptl_crystal_density_method 'not measured'
_exptl_crystal_description block
_exptl_crystal_F_000 664
_exptl_crystal_size_max 0.20
_exptl_crystal_size_mid 0.13
_exptl_crystal_size_min 0.08
_refine_diff_density_max 0.553
_refine_diff_density_min -0.285
_refine_diff_density_rms 0.053
_refine_ls_extinction_method none
_refine_ls_goodness_of_fit_ref 1.063
_refine_ls_hydrogen_treatment constr
_refine_ls_matrix_type full
_refine_ls_number_parameters 187
_refine_ls_number_reflns 3315
_refine_ls_number_restraints 0
_refine_ls_restrained_S_all 1.063
_refine_ls_R_factor_all 0.0409
_refine_ls_R_factor_gt 0.0376
_refine_ls_shift/su_max 0.000
_refine_ls_shift/su_mean 0.000
_refine_ls_structure_factor_coef Fsqd
_refine_ls_weighting_details 'calc w=1/[\s^2^(Fo^2^)+(0.0691P)^2^+0.4069P] where P=(Fo^2^+2Fc^2^)/3'
_refine_ls_weighting_scheme calc
_refine_ls_wR_factor_gt 0.1059
_refine_ls_wR_factor_ref 0.1080
_reflns_number_gt 2966
_reflns_number_total 3315
_reflns_threshold_expression >2sigma(I)
_cod_data_source_file c2dt30080j.txt
_cod_data_source_block p21c
_cod_depositor_comments
;
The following automatic conversions were performed:

'_symmetry_cell_setting' value 'Monoclinic' changed to 'monoclinic'
according to /home/saulius/struct/CIF-dictionaries/cif_core.dic
dictionary named 'cif_core.dic' version 2.4.1 from 2010-06-29.

Automatic conversion script
Id: cif_fix_values 1891 2012-01-12 08:04:46Z andrius 
;
_cod_original_sg_symbol_H-M 'P2(1)/c '
_cod_database_code 7019681

loop_
_symmetry_equiv_pos_as_xyz
'x, y, z'
'-x, y+1/2, -z+1/2'
'-x, -y, -z'
'x, -y-1/2, z-1/2'

loop_
_atom_site_label
_atom_site_type_symbol
_atom_site_fract_x
_atom_site_fract_y
_atom_site_fract_z
_atom_site_U_iso_or_equiv
_atom_site_adp_type
_atom_site_occupancy
_atom_site_symmetry_multiplicity
_atom_site_calc_flag
_atom_site_refinement_flags
P1 P 0.61348(4) 0.077177(18) 0.06240(4) 0.01658(14) Uani 1 1 d .
C1 C 0.70552(15) 0.15589(8) 0.13884(17) 0.0201(3) Uani 1 1 d .
C11 C 0.67249(18) 0.21747(8) 0.06278(19) 0.0280(4) Uani 1 1 d .
H11 H 0.5977 0.2191 -0.0288 0.034 Uiso 1 1 calc R
C12 C 0.7469(2) 0.27652(9) 0.1184(2) 0.0342(4) Uani 1 1 d .
H12 H 0.7230 0.3190 0.0656 0.041 Uiso 1 1 calc R
C13 C 0.85515(19) 0.27445(9) 0.2492(2) 0.0332(4) Uani 1 1 d .
H13 H 0.9062 0.3155 0.2877 0.040 Uiso 1 1 calc R
C14 C 0.89014(19) 0.21344(9) 0.3248(2) 0.0323(4) Uani 1 1 d .
H14 H 0.9661 0.2120 0.4154 0.039 Uiso 1 1 calc R
C15 C 0.81593(17) 0.15435(8) 0.27037(18) 0.0262(4) Uani 1 1 d .
H15 H 0.8406 0.1120 0.3235 0.031 Uiso 1 1 calc R
C2 C 0.42904(15) 0.09116(7) -0.02699(16) 0.0176(3) Uani 1 1 d .
C21 C 0.34045(16) 0.12710(8) 0.02207(17) 0.0221(3) Uani 1 1 d .
H21 H 0.2494 0.1283 -0.0497 0.027 Uiso 1 1 calc R
C22 C 0.34509(17) 0.16645(8) 0.16045(18) 0.0251(4) Uani 1 1 d .
C221 C 0.3516(2) 0.24366(10) 0.1344(2) 0.0427(5) Uani 1 1 d .
H22A H 0.4395 0.2549 0.1245 0.051 Uiso 1 1 calc R
H22B H 0.3408 0.2683 0.2160 0.051 Uiso 1 1 calc R
H22C H 0.2786 0.2562 0.0464 0.051 Uiso 1 1 calc R
C222 C 0.46263(19) 0.14492(10) 0.29760(19) 0.0331(4) Uani 1 1 d .
H22D H 0.4629 0.0959 0.3070 0.040 Uiso 1 1 calc R
H22E H 0.4495 0.1656 0.3823 0.040 Uiso 1 1 calc R
H22F H 0.5495 0.1597 0.2898 0.040 Uiso 1 1 calc R
C223 C 0.2076(2) 0.15099(12) 0.1863(2) 0.0445(5) Uani 1 1 d .
H22G H 0.1317 0.1652 0.1023 0.053 Uiso 1 1 calc R
H22H H 0.2043 0.1755 0.2713 0.053 Uiso 1 1 calc R
H22I H 0.2008 0.1026 0.2015 0.053 Uiso 1 1 calc R
C3 C 0.67365(16) 0.06587(8) -0.09630(17) 0.0218(3) Uani 1 1 d .
H3A H 0.6356 0.0240 -0.1454 0.026 Uiso 1 1 calc R
H3B H 0.6381 0.1029 -0.1638 0.026 Uiso 1 1 calc R
C31 C 0.83050(17) 0.06365(10) -0.0575(2) 0.0324(4) Uani 1 1 d .
H31A H 0.8697 0.1057 -0.0100 0.039 Uiso 1 1 calc R
H31B H 0.8537 0.0581 -0.1454 0.039 Uiso 1 1 calc R
H31C H 0.8670 0.0258 0.0072 0.039 Uiso 1 1 calc R
Al1 Al 0.32756(4) 0.03328(2) -0.20576(5) 0.01707(14) Uani 1 1 d .
C4 C 0.12319(15) 0.04577(8) -0.26580(18) 0.0241(3) Uani 1 1 d .
H4A H 0.0780 0.0053 -0.3157 0.029 Uiso 1 1 calc R
H4B H 0.0968 0.0518 -0.1800 0.029 Uiso 1 1 calc R
C41 C 0.07531(17) 0.10802(9) -0.3669(2) 0.0312(4) Uani 1 1 d .
H41A H 0.1161 0.1489 -0.3152 0.037 Uiso 1 1 calc R
H41B H -0.0238 0.1115 -0.3971 0.037 Uiso 1 1 calc R
H41C H 0.1036 0.1026 -0.4516 0.037 Uiso 1 1 calc R
C5 C 0.37916(16) 0.03352(8) -0.38653(17) 0.0238(3) Uani 1 1 d .
H5A H 0.3793 0.0800 -0.4191 0.029 Uiso 1 1 calc R
H5B H 0.4717 0.0161 -0.3632 0.029 Uiso 1 1 calc R
C51 C 0.28255(17) -0.00913(10) -0.51273(18) 0.0296(4) Uani 1 1 d .
H51A H 0.2973 -0.0570 -0.4899 0.036 Uiso 1 1 calc R
H51B H 0.3020 0.0006 -0.6014 0.036 Uiso 1 1 calc R
H51C H 0.1880 0.0024 -0.5257 0.036 Uiso 1 1 calc R

loop_
_atom_site_aniso_label
_atom_site_aniso_U_11
_atom_site_aniso_U_22
_atom_site_aniso_U_33
_atom_site_aniso_U_23
_atom_site_aniso_U_13
_atom_site_aniso_U_12
P1 0.0170(2) 0.0148(2) 0.0144(2) -0.00007(13) 0.00036(16) -0.00072(13)
C1 0.0205(7) 0.0189(8) 0.0194(8) -0.0017(6) 0.0043(6) -0.0030(6)
C11 0.0314(9) 0.0229(9) 0.0236(9) 0.0037(6) 0.0008(7) -0.0018(7)
C12 0.0460(11) 0.0193(8) 0.0328(10) 0.0045(7) 0.0068(8) -0.0048(7)
C13 0.0412(10) 0.0238(9) 0.0327(10) -0.0065(7) 0.0097(8) -0.0129(7)
C14 0.0329(9) 0.0304(9) 0.0248(9) -0.0031(7) -0.0022(7) -0.0083(7)
C15 0.0282(8) 0.0210(8) 0.0230(9) 0.0013(6) -0.0003(7) -0.0031(6)
C2 0.0174(7) 0.0158(7) 0.0154(8) 0.0016(5) -0.0003(6) -0.0002(5)
C21 0.0214(7) 0.0206(8) 0.0196(8) -0.0001(6) 0.0004(6) 0.0022(6)
C22 0.0263(8) 0.0235(8) 0.0236(9) -0.0044(6) 0.0058(7) 0.0040(6)
C221 0.0612(13) 0.0244(10) 0.0428(12) -0.0046(8) 0.0178(10) 0.0097(9)
C222 0.0380(10) 0.0378(10) 0.0204(9) -0.0055(7) 0.0058(7) 0.0067(8)
C223 0.0349(10) 0.0638(14) 0.0372(12) -0.0150(10) 0.0153(9) -0.0036(9)
C3 0.0235(8) 0.0233(8) 0.0167(8) -0.0009(6) 0.0042(6) -0.0014(6)
C31 0.0252(9) 0.0443(11) 0.0279(10) 0.0040(8) 0.0089(7) 0.0002(7)
Al1 0.0161(2) 0.0177(2) 0.0138(3) -0.00014(15) 0.00008(18) 0.00076(15)
C4 0.0176(7) 0.0258(8) 0.0241(9) -0.0011(6) 0.0004(6) 0.0009(6)
C41 0.0259(8) 0.0320(10) 0.0296(10) 0.0019(7) 0.0009(7) 0.0095(7)
C5 0.0243(8) 0.0273(9) 0.0172(8) -0.0004(6) 0.0032(6) -0.0013(6)
C51 0.0293(8) 0.0364(10) 0.0200(9) -0.0056(7) 0.0039(7) -0.0004(7)

loop_
_atom_type_symbol
_atom_type_description
_atom_type_scat_dispersion_real
_atom_type_scat_dispersion_imag
_atom_type_scat_source
C C 0.0181 0.0091 'International Tables Vol C Tables 4.2.6.8 and 6.1.1.4'
H H 0.0000 0.0000 'International Tables Vol C Tables 4.2.6.8 and 6.1.1.4'
Al Al 0.2130 0.2455 'International Tables Vol C Tables 4.2.6.8 and 6.1.1.4'
P P 0.2955 0.4335 'International Tables Vol C Tables 4.2.6.8 and 6.1.1.4'

loop_
_geom_angle_atom_site_label_1
_geom_angle_atom_site_label_2
_geom_angle_atom_site_label_3
_geom_angle
_geom_angle_site_symmetry_3
C2 P1 C1 112.48(7) .
C2 P1 C3 101.63(7) .
C1 P1 C3 99.66(7) .
C2 P1 Al1 114.29(5) 3_655
C1 P1 Al1 119.84(5) 3_655
C3 P1 Al1 105.64(5) 3_655
C11 C1 C15 118.88(14) .
C11 C1 P1 120.64(12) .
C15 C1 P1 120.37(12) .
C12 C11 C1 120.37(15) .
C12 C11 H11 119.8 .
C1 C11 H11 119.8 .
C13 C12 C11 120.19(16) .
C13 C12 H12 119.9 .
C11 C12 H12 119.9 .
C12 C13 C14 120.00(16) .
C12 C13 H13 120.0 .
C14 C13 H13 120.0 .
C13 C14 C15 120.15(16) .
C13 C14 H14 119.9 .
C15 C14 H14 119.9 .
C14 C15 C1 120.41(15) .
C14 C15 H15 119.8 .
C1 C15 H15 119.8 .
C21 C2 P1 128.53(12) .
C21 C2 Al1 111.86(11) .
P1 C2 Al1 118.57(8) .
C2 C21 C22 137.51(14) .
C2 C21 H21 111.2 .
C22 C21 H21 111.2 .
C222 C22 C21 114.21(13) .
C222 C22 C221 110.41(15) .
C21 C22 C221 109.87(15) .
C222 C22 C223 107.81(15) .
C21 C22 C223 106.13(14) .
C221 C22 C223 108.14(16) .
C22 C221 H22A 109.5 .
C22 C221 H22B 109.5 .
H22A C221 H22B 109.5 .
C22 C221 H22C 109.5 .
H22A C221 H22C 109.5 .
H22B C221 H22C 109.5 .
C22 C222 H22D 109.5 .
C22 C222 H22E 109.5 .
H22D C222 H22E 109.5 .
C22 C222 H22F 109.5 .
H22D C222 H22F 109.5 .
H22E C222 H22F 109.5 .
C22 C223 H22G 109.5 .
C22 C223 H22H 109.5 .
H22G C223 H22H 109.5 .
C22 C223 H22I 109.5 .
H22G C223 H22I 109.5 .
H22H C223 H22I 109.5 .
C31 C3 P1 114.36(11) .
C31 C3 H3A 108.7 .
P1 C3 H3A 108.7 .
C31 C3 H3B 108.7 .
P1 C3 H3B 108.7 .
H3A C3 H3B 107.6 .
C3 C31 H31A 109.5 .
C3 C31 H31B 109.5 .
H31A C31 H31B 109.5 .
C3 C31 H31C 109.5 .
H31A C31 H31C 109.5 .
H31B C31 H31C 109.5 .
C5 Al1 C4 107.57(7) .
C5 Al1 C2 122.41(7) .
C4 Al1 C2 111.80(7) .
C5 Al1 P1 113.60(5) 3_655
C4 Al1 P1 107.57(5) 3_655
C2 Al1 P1 92.55(4) 3_655
C41 C4 Al1 111.48(11) .
C41 C4 H4A 109.3 .
Al1 C4 H4A 109.3 .
C41 C4 H4B 109.3 .
Al1 C4 H4B 109.3 .
H4A C4 H4B 108.0 .
C4 C41 H41A 109.5 .
C4 C41 H41B 109.5 .
H41A C41 H41B 109.5 .
C4 C41 H41C 109.5 .
H41A C41 H41C 109.5 .
H41B C41 H41C 109.5 .
C51 C5 Al1 114.15(11) .
C51 C5 H5A 108.7 .
Al1 C5 H5A 108.7 .
C51 C5 H5B 108.7 .
Al1 C5 H5B 108.7 .
H5A C5 H5B 107.6 .
C5 C51 H51A 109.5 .
C5 C51 H51B 109.5 .
H51A C51 H51B 109.5 .
C5 C51 H51C 109.5 .
H51A C51 H51C 109.5 .
H51B C51 H51C 109.5 .

loop_
_geom_bond_atom_site_label_1
_geom_bond_atom_site_label_2
_geom_bond_distance
_geom_bond_site_symmetry_2
P1 C2 1.8173(15) .
P1 C1 1.8236(15) .
P1 C3 1.8442(16) .
P1 Al1 2.5230(5) 3_655
C1 C11 1.390(2) .
C1 C15 1.394(2) .
C11 C12 1.387(2) .
C11 H11 0.9600 .
C12 C13 1.379(3) .
C12 H12 0.9600 .
C13 C14 1.380(3) .
C13 H13 0.9600 .
C14 C15 1.384(2) .
C14 H14 0.9600 .
C15 H15 0.9600 .
C2 C21 1.349(2) .
C2 Al1 2.0370(15) .
C21 C22 1.528(2) .
C21 H21 0.9600 .
C22 C222 1.525(2) .
C22 C221 1.531(3) .
C22 C223 1.537(2) .
C221 H22A 0.9599 .
C221 H22B 0.9599 .
C221 H22C 0.9599 .
C222 H22D 0.9599 .
C222 H22E 0.9599 .
C222 H22F 0.9599 .
C223 H22G 0.9599 .
C223 H22H 0.9599 .
C223 H22I 0.9599 .
C3 C31 1.523(2) .
C3 H3A 0.9600 .
C3 H3B 0.9600 .
C31 H31A 0.9599 .
C31 H31B 0.9599 .
C31 H31C 0.9599 .
Al1 C5 1.9842(16) .
Al1 C4 1.9909(16) .
Al1 P1 2.5230(5) 3_655
C4 C41 1.533(2) .
C4 H4A 0.9600 .
C4 H4B 0.9600 .
C41 H41A 0.9599 .
C41 H41B 0.9599 .
C41 H41C 0.9599 .
C5 C51 1.536(2) .
C5 H5A 0.9600 .
C5 H5B 0.9600 .
C51 H51A 0.9599 .
C51 H51B 0.9599 .
C51 H51C 0.9599 .

loop_
_geom_torsion_atom_site_label_1
_geom_torsion_atom_site_label_2
_geom_torsion_atom_site_label_3
_geom_torsion_atom_site_label_4
_geom_torsion
_geom_torsion_site_symmetry_1
_geom_torsion_site_symmetry_4
C2 P1 C1 C11 -40.04(16) . .
C3 P1 C1 C11 66.92(15) . .
Al1 P1 C1 C11 -178.68(12) 3_655 .
C2 P1 C1 C15 143.93(13) . .
C3 P1 C1 C15 -109.10(14) . .
Al1 P1 C1 C15 5.30(16) 3_655 .
C15 C1 C11 C12 -1.0(3) . .
P1 C1 C11 C12 -177.12(14) . .
C1 C11 C12 C13 0.5(3) . .
C11 C12 C13 C14 0.3(3) . .
C12 C13 C14 C15 -0.6(3) . .
C13 C14 C15 C1 0.1(3) . .
C11 C1 C15 C14 0.7(3) . .
P1 C1 C15 C14 176.83(13) . .
C1 P1 C2 C21 -46.17(17) . .
C3 P1 C2 C21 -151.87(15) . .
Al1 P1 C2 C21 94.87(15) 3_655 .
C1 P1 C2 Al1 146.50(8) . .
C3 P1 C2 Al1 40.80(10) . .
Al1 P1 C2 Al1 -72.46(8) 3_655 .
P1 C2 C21 C22 -3.2(3) . .
Al1 C2 C21 C22 164.85(17) . .
C2 C21 C22 C222 -22.8(3) . .
C2 C21 C22 C221 101.9(2) . .
C2 C21 C22 C223 -141.4(2) . .
C2 P1 C3 C31 171.25(12) . .
C1 P1 C3 C31 55.71(13) . .
Al1 P1 C3 C31 -69.17(12) 3_655 .
C21 C2 Al1 C5 130.91(12) . .
P1 C2 Al1 C5 -59.74(11) . .
C21 C2 Al1 C4 1.19(14) . .
P1 C2 Al1 C4 170.54(8) . .
C21 C2 Al1 P1 -108.89(11) . 3_655
P1 C2 Al1 P1 60.46(8) . 3_655
C5 Al1 C4 C41 -51.57(13) . .
C2 Al1 C4 C41 85.50(13) . .
P1 Al1 C4 C41 -174.31(10) 3_655 .
C4 Al1 C5 C51 -43.88(14) . .
C2 Al1 C5 C51 -175.36(11) . .
P1 Al1 C5 C51 75.07(12) 3_655 .
